data_4340597
loop_
_publ_author_name
'Garc\'ia-Saiz, Abel'
'de Pedro, Imanol'
'Migowski, Pedro'
'Vallcorba, Oriol'
'Junquera, Javier'
'Blanco, Jes\'us Angel'
'Fabelo, Oscar'
'Sheptyakov, Denis'
'Waerenborgh, Joao Carlos'
'Fern\'andez-D\'iaz, Mar\'ia Teresa'
'Rius, Jordi'
'Dupont, Jairton'
'Gonzalez, Jes\'us Antonio'
'Fern\'andez, Jes\'us Rodr\'iguez'

_publ_section_title
;
 Anion-\p and Halide-Halide Nonbonding Interactions in a New Ionic Liquid
 Based on Imidazolium Cation with Three-Dimensional Magnetic Ordering in
 the Solid State.
;
_journal_issue 16
_journal_name_full 'Inorganic chemistry'
_journal_page_first 8384
_journal_page_last 8396
_journal_paper_doi 10.1021/ic500882z
_journal_volume 53
_journal_year 2014
_chemical_formula_moiety 'C5 H9 N2 1+, Br4 Fe 1-'
_chemical_formula_sum 'C5 H9 Br4 Fe N2'
_chemical_formula_weight 472.59
_chemical_name_systematic '1,3-dimethylimidazolium Tetrabromoferrate'
_space_group_crystal_system monoclinic
_space_group_IT_number 4
_space_group_name_H-M_alt 'P 1 21 1'
_symmetry_Int_Tables_number 4
_symmetry_space_group_name_Hall 'P 2yb'
_symmetry_space_group_name_H-M 'P 1 21 1'
_cell_angle_alpha 90.0000
_cell_angle_beta 90.676(1)
_cell_angle_gamma 90.0000
_cell_formula_units_Z 2
_cell_length_a 6.7520(1)
_cell_length_b 14.3717(3)
_cell_length_c 6.7500(2)
_cell_measurement_temperature 298
_cell_volume 654.96(3)
_computing_data_reduction 'DAJUST (Vallcorba et al., 2012a)'
_computing_publication_material 'PLATON (Spek, 2003)'
_computing_structure_refinement 'RIBOLS (Rius, 2012)'
_diffrn_ambient_temperature 298
_diffrn_radiation_wavelength 0.62039
_diffrn_source synchrotron
_exptl_crystal_density_diffrn 2.396
_pd_meas_2theta_range_inc 0.003757
_pd_meas_2theta_range_max 35.999466
_pd_meas_2theta_range_min 1.998616
_pd_meas_number_of_points 9051
_pd_proc_2theta_range_inc 0.003757
_pd_proc_2theta_range_max 32.014490
_pd_proc_2theta_range_min 4.419290
_pd_proc_ls_background_function 'linear extrapolation of automatically determined points'
_pd_proc_ls_profile_function Pseudo-Voigt
_pd_proc_ls_prof_R_factor 0.023
_pd_proc_ls_prof_wR_expected 0.017
_pd_proc_ls_prof_wR_factor 0.035
_pd_proc_number_of_points 7346
_pd_spec_mounting capillary
_pd_spec_mount_mode transmission
_refine_ls_goodness_of_fit_all 2.047
_refine_ls_hydrogen_treatment constr
_refine_ls_matrix_type full
_refine_ls_number_parameters 53
_refine_ls_number_reflns 505
_refine_ls_number_restraints 33
_refine_ls_R_I_factor 0.019
_refine_ls_shift/su_max 0.063
_refine_ls_weighting_details 1/Yobs
_refine_ls_weighting_scheme calc
_cod_data_source_file ic500882z_si_001.cif
_cod_data_source_block diminfeBr4_298K_syn_ribols
_cod_depositor_comments 'Adding full bibliography for 4340596--4340597.cif.'
_cod_database_code 4340597

loop_
_symmetry_equiv_pos_as_xyz
+X,+Y,+Z
-X,+Y+1/2,-Z

loop_
_atom_site_label
_atom_site_type_symbol
_atom_site_fract_x
_atom_site_fract_y
_atom_site_fract_z
_atom_site_occupancy
_atom_site_thermal_displace_type
_atom_site_U_iso_or_equiv
Fe FE 0.2414(11) 0.00008 0.7593(4) 1.0000 Uiso 0.0836(5)
Br1 BR 0.1873(11) -0.0082(14) 0.4243(4) 1.0000 Uiso 0.0836(5)
Br2 BR 0.0984(20) -0.1337(7) 0.8979(4) 1.0000 Uiso 0.0836(5)
Br3 BR 0.5830(11) 0.0069(14) 0.8254(4) 1.0000 Uiso 0.0836(5)
Br4 BR 0.1196(17) 0.1344(7) 0.9177(4) 1.0000 Uiso 0.0836(5)
N1 N 0.5610(40) 0.2161(14) 0.4415(4) 1.0000 Uiso 0.0836(5)
C2 C 0.5682(33) 0.2632(15) 0.6143(4) 1.0000 Uiso 0.0836(5)
H2 H 0.6874 0.2749 0.7216 1.0000 Uiso 0.0836(5)
N3 N 0.3940(37) 0.3092(13) 0.6309(4) 1.0000 Uiso 0.0836(5)
C4 C 0.2726(34) 0.2884(16) 0.4679(4) 1.0000 Uiso 0.0836(5)
H4 H 0.1258 0.3159 0.4330 1.0000 Uiso 0.0836(5)
C5 C 0.3781(46) 0.2299(16) 0.3486(4) 1.0000 Uiso 0.0836(5)
H5 H 0.3461 0.1857 0.2213 1.0000 Uiso 0.0836(5)
C1' C 0.7060(56) 0.1507(14) 0.3556(4) 1.0000 Uiso 0.0836(5)
H1A' H 0.6532 0.0784 0.3623 1.0000 Uiso 0.0836(5)
H1B' H 0.7564 0.1663 0.2049 1.0000 Uiso 0.0836(5)
H1C' H 0.8274 0.1606 0.4633 1.0000 Uiso 0.0836(5)
C1" C 0.3334(54) 0.3771(13) 0.7852(4) 1.0000 Uiso 0.0836(5)
H1A" H 0.3211 0.4427 0.7018 1.0000 Uiso 0.0836(5)
H1B" H 0.1897 0.3593 0.8500 1.0000 Uiso 0.0836(5)
H1C" H 0.4456 0.3846 0.9034 1.0000 Uiso 0.0836(5)

loop_
_geom_angle_atom_site_label_1
_geom_angle_atom_site_label_2
_geom_angle_atom_site_label_3
_geom_angle
_geom_angle_publ_flag
Br2 Fe Br4 110.0(4) no
Br3 Fe Br4 103.1(5) no
Br1 Fe Br2 106.8(5) no
Br1 Fe Br3 109.6(3) no
Br1 Fe Br4 116.0(5) no
Br2 Fe Br3 111.5(5) no
C1' N1 C5 120.1(15) no
C2 N1 C5 109.9(19) no
C1' N1 C2 130(2) no
C1" N3 C4 122(2) no
C1" N3 C2 128.7(18) no
C2 N3 C4 109.3(13) no
N1 C2 N3 107.2(16) no
N3 C4 C5 107(2) no
N1 C5 C4 106.6(13) no

loop_
_geom_bond_atom_site_label_1
_geom_bond_atom_site_label_2
_geom_bond_distance
_geom_bond_publ_flag
Br1 Fe 2.289(4) no
Br2 Fe 2.352(11) no
Br3 Fe 2.346(10) no
Br4 Fe 2.359(10) no
N1 C1' 1.48(4) no
N1 C2 1.349(15) no
N1 C5 1.39(4) no
N3 C4 1.40(2) no
N3 C1" 1.49(2) no
N3 C2 1.35(3) no
C4 C5 1.37(3) no

loop_
_geom_hbond_atom_site_label_D
_geom_hbond_atom_site_label_H
_geom_hbond_atom_site_label_A
_geom_hbond_distance_DH
_geom_hbond_distance_HA
_geom_hbond_distance_DA
_geom_hbond_angle_DHA
_geom_hbond_site_symmetry_A
_geom_hbond_publ_flag
C4 H4 Br2 1.09(3) 2.779(15) 3.671(18) 138.8(7) 2_556 no
C5 H5 Br4 1.09(2) 2.65(2) 3.64(2) 152(3) 1_554 no
C1" H1B" Br2 1.10(4) 2.60(3) 3.64(3) 157.2(13) 2_557 no
C1" H1C" Br3 1.10(3) 2.547(19) 3.267(17) 122(2) 2_657 no

loop_
_geom_torsion_atom_site_label_1
_geom_torsion_atom_site_label_2
_geom_torsion_atom_site_label_3
_geom_torsion_atom_site_label_4
_geom_torsion
_geom_torsion_publ_flag
C1' N1 C2 N3 -176(2) no
C5 N1 C2 N3 -2(2) no
C1' N1 C5 C4 176.1(18) no
C2 N1 C5 C4 1(2) no
C1" N3 C2 N1 -174.5(18) no
C4 N3 C2 N1 2(2) no
C1" N3 C4 C5 175.4(18) no
C2 N3 C4 C5 -1(2) no
N3 C4 C5 N1 0(2) no
